data_2226995
loop_
_publ_author_name
'Chernyshev, Vladimir V.'
'Pirogov, Sergey V.'
'Shishkina, Irina N.'
'Velikodny, Yurii A.'

_publ_section_title
;
 Monoclinic form I of clopidogrel hydrogen sulfate from powder
 diffraction data
;
_journal_coeditor_code LH5082
_journal_issue 8
_journal_name_full 'Acta Crystallographica Section E'
_journal_page_first o2101
_journal_page_last o2102
_journal_paper_doi 10.1107/S1600536810028783
_journal_volume 66
_journal_year 2010
_chemical_formula_iupac 'C16 H17 Cl N O2 S +, H S O4 -'
_chemical_formula_moiety 'C16 H17 Cl N O2 S +, H S O4 -'
_chemical_formula_sum 'C16 H18 Cl N O6 S2'
_chemical_formula_weight 419.89
_chemical_melting_point 455(3)
_chemical_name_common
;
Clopidogrel hydrogen sulfate
;
_chemical_name_systematic
;
(+)-(S)-5-[(2-chlorophenyl)(methoxycarbonyl)methyl]-4,5,6,7-
tetrahydrothieno[3,2-<i>c</i>]pyridin-5-ium hydrogen sulfate]
;
_space_group_IT_number 4
_symmetry_cell_setting monoclinic
_symmetry_space_group_name_Hall 'P 2yb'
_symmetry_space_group_name_H-M 'P 1 21 1'
_audit_creation_method 'manual + SHELXL-97'
_cell_angle_alpha 90.00
_cell_angle_beta 113.28(2)
_cell_angle_gamma 90.00
_cell_formula_units_Z 4
_cell_length_a 10.4315(12)
_cell_length_b 15.3345(18)
_cell_length_c 12.6320(16)
_cell_measurement_reflns_used 1583
_cell_measurement_temperature 295(2)
_cell_measurement_theta_max 44.98
_cell_measurement_theta_min 3.82
_cell_volume 1856.1(5)
_computing_cell_refinement 'MRIA (Zlokazov & Chernyshev, 1992)'
_computing_data_collection '<i>G670 Imaging Plate Guinier Camera Software</i> (Huber, 2002)'
_computing_data_reduction '<i>G670 Imaging Plate Guinier Camera Software</i> (Huber, 2002)'
_computing_molecular_graphics 'PLATON (Spek, 2009)'
_computing_publication_material 'MRIA (Zlokazov & Chernyshev, 1992) and SHELXL97 (Sheldrick, 2008)'
_computing_structure_refinement 'MRIA (Zlokazov & Chernyshev, 1992)'
_computing_structure_solution 'simulated annealing (Zhukov <i>et al.</i>, 2001)'
_diffrn_ambient_temperature 295(2)
_diffrn_measurement_device 'Guinier camera G670'
_diffrn_radiation_monochromator 'Curved Germanium (111)'
_diffrn_radiation_source 'line-focus sealed tube'
_diffrn_radiation_type CuK\a~1~
_diffrn_radiation_wavelength 1.54059
_exptl_absorpt_coefficient_mu 4.230
_exptl_absorpt_correction_type none
_exptl_crystal_density_diffrn 1.503
_exptl_crystal_density_method 'not measured'
_exptl_crystal_F_000 872
_pd_block_diffractogram_id Form_I_pattern
_pd_char_colour white
_pd_char_particle_morphology plate
_pd_instr_location
;
Dept. of Chemistry, Moscow State University, 119991 Moscow, Russian Federation
;
_pd_meas_2theta_range_inc 0.01
_pd_meas_2theta_range_max 90.00
_pd_meas_2theta_range_min 4.00
_pd_meas_number_of_points 8601
_pd_meas_scan_method cont
_pd_prep_pressure 101
_pd_prep_temperature 295(2)
_pd_proc_2theta_range_inc 0.01
_pd_proc_2theta_range_max 90.00
_pd_proc_2theta_range_min 4.00
_pd_proc_info_excluded_regions none
_pd_proc_ls_background_function 'Chebyshev polynomial up to the 5th order'
_pd_proc_ls_pref_orient_corr none
_pd_proc_ls_profile_function 'split-type pseudo-Voigt (Toraya, 1986)'
_pd_proc_ls_prof_R_factor 0.0193
_pd_proc_ls_prof_wR_expected 0.0145
_pd_proc_ls_prof_wR_factor 0.0250
_pd_proc_wavelength 1.54059
_pd_spec_mounting
;
thin layer in the specimen holder of the camera
;
_pd_spec_mount_mode transmission
_pd_spec_shape flat_sheet
_pd_spec_size_axial 15
_pd_spec_size_equat 1
_pd_spec_size_thick 1
_refine_diff_density_max 0.50
_refine_diff_density_min -0.45
_refine_ls_extinction_method none
_refine_ls_goodness_of_fit_all 1.7268
_refine_ls_hydrogen_treatment noref
_refine_ls_matrix_type fullcycle
_refine_ls_number_constraints 42
_refine_ls_number_parameters 205
_refine_ls_number_restraints 155
_refine_ls_shift/su_max .001
_refine_ls_shift/su_mean .000
_refine_ls_structure_factor_coef Inet
_refine_ls_weighting_scheme sigma
_cod_data_source_file lh5082.cif
_cod_data_source_block I
_cod_original_sg_symbol_H-M 'P 21'
_cod_database_code 2226995

loop_
_symmetry_equiv_pos_as_xyz
'x, y, z'
'-x, y+1/2, -z'

loop_
_atom_site_type_symbol
_atom_site_label
_atom_site_fract_x
_atom_site_fract_y
_atom_site_fract_z
_atom_site_U_iso_or_equiv
_atom_site_adp_type
_atom_site_calc_flag
_atom_site_refinement_flags
_atom_site_occupancy
_atom_site_disorder_assembly
_atom_site_disorder_group
Cl Cl1A 0.4095(4) 0.6092(3) 1.1269(4) 0.0731(15) Uiso d . 1 . .
S S1A -0.2971(4) 0.6556(3) 0.6216(4) 0.0642(15) Uiso d . 1 . .
O O1A 0.2960(8) 0.9086(7) 0.9643(8) 0.065(3) Uiso d . 1 . .
O O2A 0.2551(8) 0.8678(6) 1.1168(7) 0.065(4) Uiso d . 1 . .
C C2A -0.2033(15) 0.5796(11) 0.5834(13) 0.066(6) Uiso d . 1 . .
H H2A -0.2406 0.5448 0.5181 0.079 Uiso calc . 1 . .
C C3A -0.0682(14) 0.5760(10) 0.6594(12) 0.065(6) Uiso d . 1 . .
H H3A -0.0030 0.5365 0.6547 0.078 Uiso calc . 1 . .
C C4A 0.1068(13) 0.6546(11) 0.8382(12) 0.065(5) Uiso d . 1 . .
H H4A1 0.1257 0.6125 0.8999 0.078 Uiso calc . 1 . .
H H4A2 0.1751 0.6463 0.8048 0.078 Uiso calc . 1 . .
N N5A 0.1194(10) 0.7458(9) 0.8865(9) 0.065(4) Uiso d . 1 . .
H H5A 0.1212 0.7831 0.8310 0.078 Uiso calc . 1 . .
C C6A -0.0077(15) 0.7685(9) 0.9103(12) 0.066(6) Uiso d . 1 . .
H H6A1 0.0063 0.8255 0.9464 0.079 Uiso calc . 1 . .
H H6A2 -0.0161 0.7266 0.9647 0.079 Uiso calc . 1 . .
C C7A -0.1428(14) 0.7696(10) 0.8044(12) 0.065(6) Uiso d . 1 . .
H H7A1 -0.2214 0.7728 0.8269 0.078 Uiso calc . 1 . .
H H7A2 -0.1455 0.8201 0.7574 0.078 Uiso calc . 1 . .
C C8A 0.2536(14) 0.7586(10) 0.9906(12) 0.065(6) Uiso d . 1 . .
H H8A 0.2491 0.7262 1.0559 0.078 Uiso calc . 1 . .
C C9A 0.3733(14) 0.7242(10) 0.9634(12) 0.065(6) Uiso d . 1 . .
C C10A 0.4519(12) 0.6534(11) 1.0198(12) 0.065(6) Uiso d . 1 . .
C C11A 0.5690(13) 0.6242(10) 1.0020(12) 0.065(6) Uiso d . 1 . .
H H11A 0.6223 0.5766 1.0406 0.078 Uiso calc . 1 . .
C C12A 0.5986(14) 0.6727(11) 0.9213(12) 0.065(6) Uiso d . 1 . .
H H12A 0.6703 0.6529 0.9013 0.078 Uiso calc . 1 . .
C C13A 0.5311(13) 0.7470(11) 0.8691(12) 0.065(5) Uiso d . 1 . .
H H13A 0.5617 0.7792 0.8213 0.078 Uiso calc . 1 . .
C C14A 0.4160(14) 0.7729(9) 0.8893(12) 0.065(6) Uiso d . 1 . .
H H14A 0.3669 0.8226 0.8536 0.078 Uiso calc . 1 . .
C C15A 0.2739(15) 0.8538(10) 1.0203(12) 0.065(5) Uiso d . 1 . .
C C16A 0.2910(14) 0.9531(10) 1.1684(13) 0.066(6) Uiso d . 1 . .
H H16A 0.2731 0.9553 1.2373 0.098 Uiso calc . 1 . .
H H16B 0.2357 0.9964 1.1151 0.098 Uiso calc . 1 . .
H H16C 0.3881 0.9642 1.1873 0.098 Uiso calc . 1 . .
C C17A -0.1513(14) 0.6881(10) 0.7374(12) 0.065(6) Uiso d . 1 . .
C C18A -0.0391(13) 0.6396(10) 0.7466(12) 0.065(6) Uiso d . 1 . .
Cl Cl1B 0.4361(4) 0.7397(3) 0.3437(4) 0.0692(14) Uiso d . 1 . .
S S1B -0.3489(4) 0.8614(3) 0.1741(4) 0.0670(16) Uiso d . 1 . .
O O1B 0.1492(9) 0.6692(7) 0.5994(8) 0.072(4) Uiso d . 1 . .
O O2B 0.3318(9) 0.6156(6) 0.5793(8) 0.072(4) Uiso d . 1 . .
C C2B -0.2713(14) 0.9258(11) 0.1059(12) 0.072(6) Uiso d . 1 . .
H H2B -0.3189 0.9664 0.0493 0.086 Uiso calc . 1 . .
C C3B -0.1318(13) 0.9106(12) 0.1440(12) 0.072(6) Uiso d . 1 . .
H H3B -0.0732 0.9378 0.1146 0.087 Uiso calc . 1 . .
C C4B 0.0592(15) 0.8170(11) 0.2903(13) 0.072(6) Uiso d . 1 . .
H H4B1 0.1222 0.8665 0.3124 0.086 Uiso calc . 1 . .
H H4B2 0.0822 0.7819 0.2363 0.086 Uiso calc . 1 . .
N N5B 0.0783(11) 0.7634(8) 0.3955(10) 0.072(5) Uiso d . 1 . .
H H5B 0.0669 0.8006 0.4472 0.086 Uiso calc . 1 . .
C C6B -0.0383(15) 0.6974(10) 0.3650(13) 0.072(6) Uiso d . 1 . .
H H6B1 -0.0191 0.6578 0.4293 0.086 Uiso calc . 1 . .
H H6B2 -0.0411 0.6634 0.2993 0.086 Uiso calc . 1 . .
C C7B -0.1796(14) 0.7400(12) 0.3363(12) 0.072(6) Uiso d . 1 . .
H H7B1 -0.2535 0.6985 0.2974 0.086 Uiso calc . 1 . .
H H7B2 -0.1883 0.7587 0.4065 0.086 Uiso calc . 1 . .
C C8B 0.2241(14) 0.7255(10) 0.4537(13) 0.072(6) Uiso d . 1 . .
H H8B 0.2438 0.6882 0.3989 0.086 Uiso calc . 1 . .
C C9B 0.3321(15) 0.7989(10) 0.4937(13) 0.071(6) Uiso d . 1 . .
C C10B 0.4343(15) 0.8091(11) 0.4515(13) 0.072(6) Uiso d . 1 . .
C C11B 0.5344(14) 0.8730(10) 0.4922(12) 0.072(6) Uiso d . 1 . .
H H11B 0.6013 0.8796 0.4613 0.087 Uiso calc . 1 . .
C C12B 0.5345(15) 0.9267(11) 0.5787(12) 0.072(6) Uiso d . 1 . .
H H12B 0.6045 0.9683 0.6083 0.086 Uiso calc . 1 . .
C C13B 0.4337(13) 0.9206(11) 0.6231(13) 0.072(6) Uiso d . 1 . .
H H13B 0.4310 0.9599 0.6783 0.086 Uiso calc . 1 . .
C C14B 0.3367(14) 0.8543(11) 0.5828(13) 0.072(6) Uiso d . 1 . .
H H14B 0.2724 0.8464 0.6162 0.087 Uiso calc . 1 . .
C C15B 0.2303(14) 0.6716(12) 0.5555(13) 0.072(6) Uiso d . 1 . .
C C16B 0.3275(14) 0.5400(11) 0.6458(12) 0.072(6) Uiso d . 1 . .
H H16D 0.4071 0.5038 0.6579 0.108 Uiso calc . 1 . .
H H16E 0.2436 0.5076 0.6049 0.108 Uiso calc . 1 . .
H H16F 0.3289 0.5583 0.7190 0.108 Uiso calc . 1 . .
C C17B -0.1919(15) 0.8163(11) 0.2605(13) 0.072(6) Uiso d . 1 . .
C C18B -0.0874(14) 0.8485(11) 0.2336(12) 0.072(6) Uiso d . 1 . .
S S2A 0.0232(4) 0.9234(3) 0.6166(4) 0.0572(13) Uiso d . 1 . .
O O3A 0.0642(12) 0.8444(8) 0.6881(9) 0.115(5) Uiso d . 1 . .
O O4A -0.1156(11) 0.9512(8) 0.6065(10) 0.115(5) Uiso d . 1 . .
O O5A 0.1279(11) 0.9964(8) 0.6804(10) 0.115(5) Uiso d . 1 . .
H H51 0.1260 1.0045 0.7439 0.173 Uiso calc R 1 . .
O O6A 0.0282(11) 0.9101(10) 0.5049(10) 0.115(4) Uiso d . 1 . .
S S2B -0.0311(5) 1.0685(3) 0.8780(4) 0.0692(16) Uiso d . 1 . .
O O3B -0.0818(11) 1.1589(9) 0.8583(11) 0.132(5) Uiso d . 1 . .
O O4B -0.0199(13) 1.0398(9) 0.9921(11) 0.133(5) Uiso d . 1 . .
O O5B -0.1420(12) 1.0105(9) 0.7869(10) 0.133(5) Uiso d . 1 . .
H H52 -0.1264 1.0087 0.7283 0.200 Uiso calc R 1 . .
O O6B 0.1001(12) 1.0588(9) 0.8650(10) 0.133(5) Uiso d . 1 . .

loop_
_atom_type_symbol
_atom_type_description
_atom_type_scat_dispersion_real
_atom_type_scat_dispersion_imag
_atom_type_scat_source
Cl Cl 0.3639 0.7018 'International Tables Vol C Tables 4.2.6.8 and 6.1.1.4'
S S 0.3331 0.5567 'International Tables Vol C Tables 4.2.6.8 and 6.1.1.4'
O O 0.0492 0.0322 'International Tables Vol C Tables 4.2.6.8 and 6.1.1.4'
N N 0.0311 0.0180 'International Tables Vol C Tables 4.2.6.8 and 6.1.1.4'
C C 0.0181 0.0091 'International Tables Vol C Tables 4.2.6.8 and 6.1.1.4'
H H 0.0000 0.0000 'International Tables Vol C Tables 4.2.6.8 and 6.1.1.4'

loop_
_geom_angle_atom_site_label_1
_geom_angle_atom_site_label_2
_geom_angle_atom_site_label_3
_geom_angle_site_symmetry_1
_geom_angle_site_symmetry_3
_geom_angle
_geom_angle_publ_flag
C2A S1A C17A . . 91.5(7) ?
C15A O2A C16A . . 117.1(12) ?
C3A C2A S1A . . 112.3(12) ?
C3A C2A H2A . . 123.8 ?
S1A C2A H2A . . 123.9 ?
C2A C3A C18A . . 111.5(14) ?
C2A C3A H3A . . 124.3 ?
C18A C3A H3A . . 124.2 ?
N5A C4A C18A . . 110.4(11) ?
N5A C4A H4A1 . . 109.4 ?
C18A C4A H4A1 . . 109.5 ?
N5A C4A H4A2 . . 109.6 ?
C18A C4A H4A2 . . 109.7 ?
H4A1 C4A H4A2 . . 108.3 ?
C4A N5A C8A . . 112.0(10) ?
C4A N5A C6A . . 110.4(11) ?
C8A N5A C6A . . 112.4(11) ?
C4A N5A H5A . . 107.1 ?
C8A N5A H5A . . 107.3 ?
C6A N5A H5A . . 107.2 ?
N5A C6A C7A . . 114.3(13) ?
N5A C6A H6A1 . . 108.7 ?
C7A C6A H6A1 . . 108.7 ?
N5A C6A H6A2 . . 108.6 ?
C7A C6A H6A2 . . 108.7 ?
H6A1 C6A H6A2 . . 107.6 ?
C17A C7A C6A . . 108.6(12) ?
C17A C7A H7A1 . . 109.9 ?
C6A C7A H7A1 . . 110.1 ?
C17A C7A H7A2 . . 109.9 ?
C6A C7A H7A2 . . 110.0 ?
H7A1 C7A H7A2 . . 108.4 ?
C15A C8A N5A . . 109.6(11) ?
C15A C8A C9A . . 110.4(13) ?
N5A C8A C9A . . 108.7(12) ?
C15A C8A H8A . . 109.3 ?
N5A C8A H8A . . 109.5 ?
C9A C8A H8A . . 109.4 ?
C10A C9A C14A . . 119.0(15) ?
C10A C9A C8A . . 122.2(15) ?
C14A C9A C8A . . 118.3(13) ?
C9A C10A C11A . . 123.2(16) ?
C9A C10A Cl1A . . 115.6(12) ?
C11A C10A Cl1A . . 120.8(11) ?
C12A C11A C10A . . 114.0(13) ?
C12A C11A H11A . . 122.8 ?
C10A C11A H11A . . 123.2 ?
C13A C12A C11A . . 125.4(16) ?
C13A C12A H12A . . 117.3 ?
C11A C12A H12A . . 117.3 ?
C12A C13A C14A . . 118.2(16) ?
C12A C13A H13A . . 121.0 ?
C14A C13A H13A . . 120.8 ?
C13A C14A C9A . . 119.9(13) ?
C13A C14A H14A . . 120.0 ?
C9A C14A H14A . . 120.1 ?
O1A C15A O2A . . 124.9(15) ?
O1A C15A C8A . . 125.7(15) ?
O2A C15A C8A . . 109.3(14) ?
O2A C16A H16A . . 109.5 ?
O2A C16A H16B . . 109.4 ?
H16A C16A H16B . . 109.6 ?
O2A C16A H16C . . 109.3 ?
H16A C16A H16C . . 109.5 ?
H16B C16A H16C . . 109.5 ?
C18A C17A C7A . . 123.8(12) ?
C18A C17A S1A . . 111.0(12) ?
C7A C17A S1A . . 124.1(11) ?
C17A C18A C3A . . 113.7(11) ?
C17A C18A C4A . . 123.6(14) ?
C3A C18A C4A . . 122.7(13) ?
C2B S1B C17B . . 91.7(8) ?
C15B O2B C16B . . 117.0(13) ?
C3B C2B S1B . . 112.1(12) ?
C3B C2B H2B . . 123.8 ?
S1B C2B H2B . . 124.0 ?
C2B C3B C18B . . 111.5(15) ?
C2B C3B H3B . . 124.3 ?
C18B C3B H3B . . 124.2 ?
C18B C4B N5B . . 110.7(14) ?
C18B C4B H4B1 . . 109.4 ?
N5B C4B H4B1 . . 109.6 ?
C18B C4B H4B2 . . 109.5 ?
N5B C4B H4B2 . . 109.7 ?
H4B1 C4B H4B2 . . 107.9 ?
C4B N5B C6B . . 109.1(10) ?
C4B N5B C8B . . 113.2(13) ?
C6B N5B C8B . . 114.7(11) ?
C4B N5B H5B . . 106.5 ?
C6B N5B H5B . . 106.4 ?
C8B N5B H5B . . 106.4 ?
N5B C6B C7B . . 112.3(13) ?
N5B C6B H6B1 . . 109.2 ?
C7B C6B H6B1 . . 109.2 ?
N5B C6B H6B2 . . 109.0 ?
C7B C6B H6B2 . . 109.1 ?
H6B1 C6B H6B2 . . 107.9 ?
C17B C7B C6B . . 108.7(14) ?
C17B C7B H7B1 . . 109.9 ?
C6B C7B H7B1 . . 110.0 ?
C17B C7B H7B2 . . 109.9 ?
C6B C7B H7B2 . . 109.9 ?
H7B1 C7B H7B2 . . 108.3 ?
C15B C8B N5B . . 108.6(13) ?
C15B C8B C9B . . 110.1(12) ?
N5B C8B C9B . . 110.1(12) ?
C15B C8B H8B . . 109.3 ?
N5B C8B H8B . . 109.3 ?
C9B C8B H8B . . 109.4 ?
C10B C9B C14B . . 117.3(14) ?
C10B C9B C8B . . 122.5(15) ?
C14B C9B C8B . . 120.0(16) ?
C11B C10B C9B . . 121.7(16) ?
C11B C10B Cl1B . . 119.3(14) ?
C9B C10B Cl1B . . 119.0(11) ?
C12B C11B C10B . . 119.3(16) ?
C12B C11B H11B . . 120.4 ?
C10B C11B H11B . . 120.3 ?
C11B C12B C13B . . 121.7(14) ?
C11B C12B H12B . . 119.3 ?
C13B C12B H12B . . 119.0 ?
C12B C13B C14B . . 117.8(16) ?
C12B C13B H13B . . 121.1 ?
C14B C13B H13B . . 121.1 ?
C13B C14B C9B . . 122.1(16) ?
C13B C14B H14B . . 118.9 ?
C9B C14B H14B . . 119.1 ?
O1B C15B O2B . . 122.7(16) ?
O1B C15B C8B . . 128.3(14) ?
O2B C15B C8B . . 108.3(14) ?
O2B C16B H16D . . 109.6 ?
O2B C16B H16E . . 109.5 ?
H16D C16B H16E . . 109.4 ?
O2B C16B H16F . . 109.6 ?
H16D C16B H16F . . 109.4 ?
H16E C16B H16F . . 109.3 ?
C18B C17B C7B . . 125.1(13) ?
C18B C17B S1B . . 110.7(12) ?
C7B C17B S1B . . 123.0(12) ?
C17B C18B C3B . . 113.9(13) ?
C17B C18B C4B . . 122.3(14) ?
C3B C18B C4B . . 123.7(15) ?
O6A S2A O4A . . 111.8(7) ?
O6A S2A O3A . . 111.7(8) ?
O4A S2A O3A . . 109.3(8) ?
O6A S2A O5A . . 108.6(8) ?
O4A S2A O5A . . 107.7(7) ?
O3A S2A O5A . . 107.6(6) ?
S2A O5A H51 . . 109.5 ?
O6B S2B O4B . . 111.6(7) ?
O6B S2B O3B . . 111.8(8) ?
O4B S2B O3B . . 109.5(8) ?
O6B S2B O5B . . 108.6(8) ?
O4B S2B O5B . . 107.6(8) ?
O3B S2B O5B . . 107.6(7) ?
S2B O5B H52 . . 109.5 ?

loop_
_geom_bond_atom_site_label_1
_geom_bond_atom_site_label_2
_geom_bond_site_symmetry_2
_geom_bond_distance
_geom_bond_publ_flag
Cl1A C10A . 1.721(17) ?
S1A C2A . 1.709(18) ?
S1A C17A . 1.716(13) ?
O1A C15A . 1.18(2) ?
O2A C15A . 1.33(2) ?
O2A C16A . 1.443(18) ?
C2A C3A . 1.357(17) ?
C2A H2A . 0.9313 ?
C3A C18A . 1.41(2) ?
C3A H3A . 0.9304 ?
C4A N5A . 1.51(2) ?
C4A C18A . 1.522(16) ?
C4A H4A1 . 0.9699 ?
C4A H4A2 . 0.9674 ?
N5A C8A . 1.508(15) ?
N5A C6A . 1.51(2) ?
N5A H5A . 0.9102 ?
C6A C7A . 1.512(17) ?
C6A H6A1 . 0.9690 ?
C6A H6A2 . 0.9712 ?
C7A C17A . 1.49(2) ?
C7A H7A1 . 0.9694 ?
C7A H7A2 . 0.9697 ?
C8A C15A . 1.50(2) ?
C8A C9A . 1.52(2) ?
C8A H8A . 0.9803 ?
C9A C10A . 1.38(2) ?
C9A C14A . 1.40(2) ?
C10A C11A . 1.40(2) ?
C11A C12A . 1.39(2) ?
C11A H11A . 0.9303 ?
C12A C13A . 1.36(2) ?
C12A H12A . 0.9298 ?
C13A C14A . 1.38(2) ?
C13A H13A . 0.9307 ?
C14A H14A . 0.9297 ?
C16A H16A . 0.9589 ?
C16A H16B . 0.9591 ?
C16A H16C . 0.9607 ?
C17A C18A . 1.35(2) ?
Cl1B C10B . 1.733(18) ?
S1B C2B . 1.710(18) ?
S1B C17B . 1.714(14) ?
O1B C15B . 1.18(2) ?
O2B C15B . 1.302(19) ?
O2B C16B . 1.44(2) ?
C2B C3B . 1.359(19) ?
C2B H2B . 0.9313 ?
C3B C18B . 1.41(2) ?
C3B H3B . 0.9305 ?
C4B C18B . 1.49(2) ?
C4B N5B . 1.51(2) ?
C4B H4B1 . 0.9717 ?
C4B H4B2 . 0.9710 ?
N5B C6B . 1.511(19) ?
N5B C8B . 1.519(17) ?
N5B H5B . 0.9092 ?
C6B C7B . 1.52(2) ?
C6B H6B1 . 0.9690 ?
C6B H6B2 . 0.9711 ?
C7B C17B . 1.49(2) ?
C7B H7B1 . 0.9698 ?
C7B H7B2 . 0.9703 ?
C8B C15B . 1.51(2) ?
C8B C9B . 1.53(2) ?
C8B H8B . 0.9795 ?
C9B C10B . 1.38(3) ?
C9B C14B . 1.40(2) ?
C10B C11B . 1.37(2) ?
C11B C12B . 1.37(2) ?
C11B H11B . 0.9312 ?
C12B C13B . 1.38(3) ?
C12B H12B . 0.9299 ?
C13B C14B . 1.38(2) ?
C13B H13B . 0.9301 ?
C14B H14B . 0.9306 ?
C16B H16D . 0.9596 ?
C16B H16E . 0.9613 ?
C16B H16F . 0.9609 ?
C17B C18B . 1.36(2) ?
S2A O6A . 1.447(14) ?
S2A O4A . 1.466(13) ?
S2A O3A . 1.470(13) ?
S2A O5A . 1.549(12) ?
O5A H51 . 0.8200 ?
S2B O6B . 1.449(15) ?
S2B O4B . 1.468(15) ?
S2B O3B . 1.469(15) ?
S2B O5B . 1.549(12) ?
O5B H52 . 0.8200 ?

loop_
_geom_hbond_atom_site_label_D
_geom_hbond_atom_site_label_H
_geom_hbond_atom_site_label_A
_geom_hbond_site_symmetry_A
_geom_hbond_distance_DH
_geom_hbond_distance_HA
_geom_hbond_distance_DA
_geom_hbond_angle_DHA
N5A H5A O3A . 0.91 1.91 2.785(16) 161
N5B H5B O6A . 0.91 1.94 2.795(19) 157
O5A H51 O6B . 0.82 1.85 2.640(17) 161
O5B H52 O4A . 0.82 1.82 2.567(17) 152
C4A H4A1 O4B 2_547 0.97 2.35 3.17(2) 142
C4A H4A2 O1B . 0.97 2.52 3.225(17) 129
C3B H3B O4B 1_554 0.93 2.41 3.28(2) 154
C6A H6A2 O3B 2_547 0.97 2.31 3.175(19) 149
C4B H4B2 O3B 2_546 0.97 2.23 3.13(2) 154
